data_2235419
loop_
_publ_author_name
'Solanko, Katarzyna A.'
'Bond, Andrew D.'

_publ_section_title
;
 2-[(2-Acetoxybenzoyl)oxy]benzoic acid
;
_journal_coeditor_code FY2058
_journal_issue 7
_journal_name_full 'Acta Crystallographica Section E'
_journal_page_first o2108
_journal_paper_doi 10.1107/S1600536812026475
_journal_volume 68
_journal_year 2012
_chemical_formula_iupac 'C16 H12 O6'
_chemical_formula_moiety 'C16 H12 O6'
_chemical_formula_sum 'C16 H12 O6'
_chemical_formula_weight 300.26
_chemical_name_common 'Acetylsalicylsalicylic acid'
_chemical_name_systematic
;
2-[(2-Acetoxybenzoyl)oxy]benzoic acid
;
_space_group_IT_number 14
_symmetry_cell_setting monoclinic
_symmetry_space_group_name_Hall '-P 2ybc'
_symmetry_space_group_name_H-M 'P 1 21/c 1'
_atom_sites_solution_hydrogens geom
_atom_sites_solution_primary direct
_atom_sites_solution_secondary difmap
_cell_angle_alpha 90.00
_cell_angle_beta 95.572(2)
_cell_angle_gamma 90.00
_cell_formula_units_Z 4
_cell_length_a 9.6314(5)
_cell_length_b 7.7548(3)
_cell_length_c 18.0763(8)
_cell_measurement_reflns_used 5582
_cell_measurement_temperature 150(2)
_cell_measurement_theta_max 25.01
_cell_measurement_theta_min 2.86
_cell_volume 1343.73(11)
_computing_cell_refinement 'SAINT (Bruker, 2010)'
_computing_data_collection 'APEX2 (Bruker, 2010)'
_computing_data_reduction 'SAINT (Bruker, 2010)'
_computing_molecular_graphics 'SHELXTL (Sheldrick, 2008)'
_computing_publication_material 'SHELXTL (Sheldrick, 2008)'
_computing_structure_refinement 'SHELXTL (Sheldrick, 2008)'
_computing_structure_solution 'SHELXTL (Sheldrick, 2008)'
_diffrn_ambient_temperature 150(2)
_diffrn_measured_fraction_theta_full 0.988
_diffrn_measured_fraction_theta_max 0.988
_diffrn_measurement_device_type 'Bruker Nonius X8 APEXII CCD'
_diffrn_measurement_method '\w and \f scans'
_diffrn_radiation_monochromator graphite
_diffrn_radiation_source 'fine-focus sealed tube'
_diffrn_radiation_type MoK\a
_diffrn_radiation_wavelength 0.71073
_diffrn_reflns_av_R_equivalents 0.0311
_diffrn_reflns_av_sigmaI/netI 0.0253
_diffrn_reflns_limit_h_max 11
_diffrn_reflns_limit_h_min -11
_diffrn_reflns_limit_k_max 9
_diffrn_reflns_limit_k_min -9
_diffrn_reflns_limit_l_max 20
_diffrn_reflns_limit_l_min -21
_diffrn_reflns_number 15807
_diffrn_reflns_theta_full 25.07
_diffrn_reflns_theta_max 25.07
_diffrn_reflns_theta_min 3.63
_diffrn_standards_number 0
_exptl_absorpt_coefficient_mu 0.115
_exptl_absorpt_correction_T_max 0.998
_exptl_absorpt_correction_T_min 0.887
_exptl_absorpt_correction_type multi-scan
_exptl_absorpt_process_details '(SADABS; Sheldrick, 2003)'
_exptl_crystal_colour colourless
_exptl_crystal_density_diffrn 1.484
_exptl_crystal_density_method 'not measured'
_exptl_crystal_description lath
_exptl_crystal_F_000 624
_exptl_crystal_size_max 0.40
_exptl_crystal_size_mid 0.20
_exptl_crystal_size_min 0.02
_refine_diff_density_max 0.179
_refine_diff_density_min -0.173
_refine_ls_extinction_method none
_refine_ls_goodness_of_fit_ref 1.037
_refine_ls_hydrogen_treatment mixed
_refine_ls_matrix_type full
_refine_ls_number_parameters 204
_refine_ls_number_reflns 2367
_refine_ls_number_restraints 1
_refine_ls_restrained_S_all 1.037
_refine_ls_R_factor_all 0.0469
_refine_ls_R_factor_gt 0.0328
_refine_ls_shift/su_max 0.000
_refine_ls_shift/su_mean 0.000
_refine_ls_structure_factor_coef Fsqd
_refine_ls_weighting_details 'calc w=1/[\s^2^(Fo^2^)+(0.0341P)^2^+0.4730P] where P=(Fo^2^+2Fc^2^)/3'
_refine_ls_weighting_scheme calc
_refine_ls_wR_factor_gt 0.0738
_refine_ls_wR_factor_ref 0.0804
_reflns_number_gt 1868
_reflns_number_total 2367
_reflns_threshold_expression I>2\s(I)
_cod_data_source_file fy2058.cif
_cod_data_source_block I
_cod_original_sg_symbol_H-M 'P 21/c'
_cod_database_code 2235419
_cod_database_fobs_code 2235419

loop_
_symmetry_equiv_pos_as_xyz
'x, y, z'
'-x, y+1/2, -z+1/2'
'-x, -y, -z'
'x, -y-1/2, z-1/2'

loop_
_atom_site_type_symbol
_atom_site_label
_atom_site_fract_x
_atom_site_fract_y
_atom_site_fract_z
_atom_site_U_iso_or_equiv
_atom_site_adp_type
_atom_site_calc_flag
_atom_site_refinement_flags
_atom_site_occupancy
_atom_site_symmetry_multiplicity
O O1 0.25601(10) 0.66416(13) 0.32136(5) 0.0262(3) Uani d . 1 1
O O2 0.38752(12) 0.75630(15) 0.42277(7) 0.0369(3) Uani d . 1 1
O O3 0.62427(10) 0.57401(13) 0.46447(5) 0.0245(3) Uani d . 1 1
O O4 0.69302(12) 0.76366(15) 0.38150(6) 0.0367(3) Uani d . 1 1
O O5 0.07707(13) 0.52229(15) 0.41146(6) 0.0373(3) Uani d D 1 1
H H5 0.052(3) 0.451(3) 0.4443(11) 0.082(8) Uiso d D 1 1
O O6 0.00116(13) 0.70903(14) 0.49167(6) 0.0351(3) Uani d . 1 1
C C1 0.45005(15) 0.49405(19) 0.36384(8) 0.0212(3) Uani d . 1 1
C C2 0.40413(16) 0.3714(2) 0.31037(8) 0.0249(4) Uani d . 1 1
H H2A 0.3206 0.3914 0.2791 0.030 Uiso calc R 1 1
C C3 0.47842(16) 0.2217(2) 0.30243(9) 0.0281(4) Uani d . 1 1
H H3A 0.4461 0.1398 0.2656 0.034 Uiso calc R 1 1
C C4 0.59942(17) 0.1906(2) 0.34767(9) 0.0296(4) Uani d . 1 1
H H4A 0.6494 0.0863 0.3426 0.036 Uiso calc R 1 1
C C5 0.64823(16) 0.3111(2) 0.40048(8) 0.0263(4) Uani d . 1 1
H H5A 0.7320 0.2903 0.4314 0.032 Uiso calc R 1 1
C C6 0.57436(15) 0.46175(19) 0.40792(8) 0.0213(3) Uani d . 1 1
C C7 0.36674(15) 0.6510(2) 0.37434(8) 0.0232(4) Uani d . 1 1
C C8 0.67024(15) 0.7322(2) 0.44426(9) 0.0266(4) Uani d . 1 1
C C9 0.68674(17) 0.8504(2) 0.50933(9) 0.0331(4) Uani d . 1 1
H H9A 0.7316 0.9574 0.4953 0.050 Uiso calc R 1 1
H H9B 0.7447 0.7949 0.5501 0.050 Uiso calc R 1 1
H H9C 0.5948 0.8768 0.5254 0.050 Uiso calc R 1 1
C C10 0.17065(15) 0.8088(2) 0.32687(8) 0.0236(4) Uani d . 1 1
C C11 0.18395(16) 0.9407(2) 0.27723(9) 0.0283(4) Uani d . 1 1
H H11A 0.2497 0.9319 0.2415 0.034 Uiso calc R 1 1
C C12 0.10136(16) 1.0862(2) 0.27940(9) 0.0305(4) Uani d . 1 1
H H12A 0.1091 1.1765 0.2445 0.037 Uiso calc R 1 1
C C13 0.00762(16) 1.1002(2) 0.33224(9) 0.0303(4) Uani d . 1 1
H H13A -0.0480 1.2009 0.3343 0.036 Uiso calc R 1 1
C C14 -0.00502(16) 0.9675(2) 0.38195(9) 0.0273(4) Uani d . 1 1
H H14A -0.0691 0.9784 0.4185 0.033 Uiso calc R 1 1
C C15 0.07431(15) 0.81807(19) 0.37966(8) 0.0234(3) Uani d . 1 1
C C16 0.04899(16) 0.6788(2) 0.43270(9) 0.0258(4) Uani d . 1 1

loop_
_atom_site_aniso_label
_atom_site_aniso_U_11
_atom_site_aniso_U_22
_atom_site_aniso_U_33
_atom_site_aniso_U_12
_atom_site_aniso_U_13
_atom_site_aniso_U_23
O1 0.0273(6) 0.0265(6) 0.0240(6) 0.0042(5) -0.0015(5) -0.0055(5)
O2 0.0365(7) 0.0319(7) 0.0394(7) 0.0092(5) -0.0106(5) -0.0158(6)
O3 0.0298(6) 0.0216(6) 0.0218(5) -0.0006(5) 0.0007(4) -0.0024(5)
O4 0.0456(7) 0.0353(7) 0.0296(7) -0.0121(6) 0.0064(5) 0.0006(5)
O5 0.0572(8) 0.0227(7) 0.0343(7) 0.0042(6) 0.0154(6) 0.0015(5)
O6 0.0490(7) 0.0281(7) 0.0299(6) 0.0074(5) 0.0123(5) 0.0022(5)
C1 0.0256(8) 0.0192(8) 0.0196(8) -0.0030(6) 0.0066(6) 0.0000(6)
C2 0.0259(8) 0.0258(9) 0.0235(8) -0.0048(7) 0.0047(6) -0.0016(7)
C3 0.0339(9) 0.0233(9) 0.0284(9) -0.0048(7) 0.0097(7) -0.0078(7)
C4 0.0372(9) 0.0212(9) 0.0322(9) 0.0034(7) 0.0125(8) -0.0008(7)
C5 0.0297(8) 0.0254(9) 0.0246(8) 0.0025(7) 0.0056(7) 0.0011(7)
C6 0.0269(8) 0.0203(8) 0.0175(8) -0.0032(6) 0.0062(6) -0.0006(6)
C7 0.0230(8) 0.0235(8) 0.0233(8) -0.0025(6) 0.0025(7) -0.0007(7)
C8 0.0227(8) 0.0262(9) 0.0303(9) -0.0005(7) 0.0004(7) -0.0002(7)
C9 0.0333(9) 0.0316(10) 0.0341(9) -0.0021(7) 0.0019(7) -0.0074(8)
C10 0.0221(7) 0.0239(9) 0.0235(8) 0.0008(6) -0.0042(6) -0.0055(7)
C11 0.0274(8) 0.0316(10) 0.0253(8) -0.0048(7) -0.0001(7) -0.0007(7)
C12 0.0326(9) 0.0275(9) 0.0299(9) -0.0044(7) -0.0052(7) 0.0059(7)
C13 0.0288(9) 0.0249(9) 0.0356(10) 0.0045(7) -0.0044(7) 0.0019(8)
C14 0.0232(8) 0.0287(9) 0.0293(8) 0.0022(7) -0.0003(7) -0.0015(7)
C15 0.0231(8) 0.0234(8) 0.0228(8) -0.0009(6) -0.0032(6) -0.0024(7)
C16 0.0250(8) 0.0248(9) 0.0271(9) 0.0035(7) -0.0002(7) -0.0026(7)

loop_
_atom_type_symbol
_atom_type_description
_atom_type_scat_dispersion_real
_atom_type_scat_dispersion_imag
_atom_type_scat_source
C C 0.0033 0.0016 'International Tables Vol C Tables 4.2.6.8 and 6.1.1.4'
H H 0.0000 0.0000 'International Tables Vol C Tables 4.2.6.8 and 6.1.1.4'
O O 0.0106 0.0060 'International Tables Vol C Tables 4.2.6.8 and 6.1.1.4'

loop_
_geom_angle_atom_site_label_1
_geom_angle_atom_site_label_2
_geom_angle_atom_site_label_3
_geom_angle
C7 O1 C10 115.71(11)
C8 O3 C6 117.58(11)
C16 O5 H5 108.2(16)
C6 C1 C2 117.99(14)
C6 C1 C7 121.35(13)
C2 C1 C7 120.63(14)
C3 C2 C1 120.84(15)
C3 C2 H2A 119.6
C1 C2 H2A 119.6
C2 C3 C4 120.23(15)
C2 C3 H3A 119.9
C4 C3 H3A 119.9
C3 C4 C5 120.08(14)
C3 C4 H4A 120.0
C5 C4 H4A 120.0
C6 C5 C4 119.63(15)
C6 C5 H5A 120.2
C4 C5 H5A 120.2
C5 C6 O3 117.13(13)
C5 C6 C1 121.20(14)
O3 C6 C1 121.54(13)
O2 C7 O1 121.63(14)
O2 C7 C1 126.80(14)
O1 C7 C1 111.55(12)
O4 C8 O3 121.91(14)
O4 C8 C9 127.32(15)
O3 C8 C9 110.77(13)
C8 C9 H9A 109.5
C8 C9 H9B 109.5
H9A C9 H9B 109.5
C8 C9 H9C 109.5
H9A C9 H9C 109.5
H9B C9 H9C 109.5
C11 C10 C15 121.20(14)
C11 C10 O1 117.20(13)
C15 C10 O1 121.59(14)
C10 C11 C12 119.87(14)
C10 C11 H11A 120.1
C12 C11 H11A 120.1
C13 C12 C11 120.00(15)
C13 C12 H12A 120.0
C11 C12 H12A 120.0
C14 C13 C12 119.82(15)
C14 C13 H13A 120.1
C12 C13 H13A 120.1
C13 C14 C15 121.24(14)
C13 C14 H14A 119.4
C15 C14 H14A 119.4
C14 C15 C10 117.83(14)
C14 C15 C16 117.59(13)
C10 C15 C16 124.57(14)
O6 C16 O5 122.61(14)
O6 C16 C15 121.59(14)
O5 C16 C15 115.77(13)

loop_
_geom_bond_atom_site_label_1
_geom_bond_atom_site_label_2
_geom_bond_distance
O1 C7 1.3662(18)
O1 C10 1.3998(18)
O2 C7 1.1995(18)
O3 C8 1.3659(19)
O3 C6 1.3923(18)
O4 C8 1.2013(18)
O5 C16 1.3090(19)
O5 H5 0.860(10)
O6 C16 1.2242(18)
C1 C6 1.395(2)
C1 C2 1.397(2)
C1 C7 1.480(2)
C2 C3 1.378(2)
C2 H2A 0.950
C3 C4 1.378(2)
C3 H3A 0.950
C4 C5 1.385(2)
C4 H4A 0.950
C5 C6 1.381(2)
C5 H5A 0.950
C8 C9 1.488(2)
C9 H9A 0.980
C9 H9B 0.980
C9 H9C 0.980
C10 C11 1.375(2)
C10 C15 1.396(2)
C11 C12 1.383(2)
C11 H11A 0.950
C12 C13 1.381(2)
C12 H12A 0.950
C13 C14 1.379(2)
C13 H13A 0.950
C14 C15 1.391(2)
C14 H14A 0.950
C15 C16 1.480(2)

loop_
_geom_hbond_atom_site_label_D
_geom_hbond_atom_site_label_H
_geom_hbond_atom_site_label_A
_geom_hbond_site_symmetry_A
_geom_hbond_distance_DH
_geom_hbond_distance_HA
_geom_hbond_distance_DA
_geom_hbond_angle_DHA
O5 H5 O6 3_566 0.860(10) 1.810(10) 2.6660(16) 176(2)

loop_
_geom_torsion_atom_site_label_1
_geom_torsion_atom_site_label_2
_geom_torsion_atom_site_label_3
_geom_torsion_atom_site_label_4
_geom_torsion
C6 C1 C2 C3 1.1(2)
C7 C1 C2 C3 -177.36(13)
C1 C2 C3 C4 0.3(2)
C2 C3 C4 C5 -1.2(2)
C3 C4 C5 C6 0.6(2)
C4 C5 C6 O3 176.69(13)
C4 C5 C6 C1 0.9(2)
C8 O3 C6 C5 115.45(14)
C8 O3 C6 C1 -68.76(17)
C2 C1 C6 C5 -1.7(2)
C7 C1 C6 C5 176.74(13)
C2 C1 C6 O3 -177.31(12)
C7 C1 C6 O3 1.1(2)
C10 O1 C7 O2 0.9(2)
C10 O1 C7 C1 179.84(11)
C6 C1 C7 O2 -6.4(2)
C2 C1 C7 O2 172.01(15)
C6 C1 C7 O1 174.74(12)
C2 C1 C7 O1 -6.87(18)
C6 O3 C8 O4 -14.2(2)
C6 O3 C8 C9 166.09(12)
C7 O1 C10 C11 104.36(15)
C7 O1 C10 C15 -76.66(17)
C15 C10 C11 C12 0.3(2)
O1 C10 C11 C12 179.32(13)
C10 C11 C12 C13 1.2(2)
C11 C12 C13 C14 -1.1(2)
C12 C13 C14 C15 -0.6(2)
C13 C14 C15 C10 2.0(2)
C13 C14 C15 C16 -177.04(14)
C11 C10 C15 C14 -1.9(2)
O1 C10 C15 C14 179.14(13)
C11 C10 C15 C16 177.09(14)
O1 C10 C15 C16 -1.8(2)
C14 C15 C16 O6 -25.3(2)
C10 C15 C16 O6 155.67(15)
C14 C15 C16 O5 152.75(14)
C10 C15 C16 O5 -26.3(2)

loop_
_cod_related_entry_id
_cod_related_entry_database
_cod_related_entry_code
1 ChemSpider 10292
